data_4027006
loop_
_publ_author_name
'Benedikt Neue'
'Roland Fr\"ohlich'
'Birgit Wibbeling'
'Aiko Fukazawa'
'Atsushi Wakamiya'
'Shigehiro Yamaguchi'
'Ernst-Ulrich W\"urthwein'

_publ_section_title
;
 Synthesis and Photophysical Properties of Aryl-Substituted
 2-Borylbenzaldimines and Their Extended \p-Conjugated Congeners
;
_journal_name_full 'Journal of Organic Chemistry'
_journal_page_first 2176
_journal_page_last 2184
_journal_paper_doi 10.1021/jo202212s
_journal_volume 77
_journal_year 2012
_chemical_formula_sum 'C56 H58 B2 N2'
_chemical_formula_weight 780.66
_chemical_name_systematic
; 
 ? 
;
_space_group_IT_number 14
_symmetry_cell_setting monoclinic
_symmetry_space_group_name_Hall '-P 2ybc'
_symmetry_space_group_name_H-M 'P 1 21/c 1'
_atom_sites_solution_hydrogens geom
_atom_sites_solution_primary direct
_atom_sites_solution_secondary difmap
_audit_creation_method SHELXL-97
_cell_angle_alpha 90.00
_cell_angle_beta 102.2856(11)
_cell_angle_gamma 90.00
_cell_formula_units_Z 2
_cell_length_a 9.569(2)
_cell_length_b 13.299(3)
_cell_length_c 17.327(4)
_cell_measurement_reflns_used 12987
_cell_measurement_temperature 123(2)
_cell_measurement_theta_max 33.73
_cell_measurement_theta_min 2.070
_cell_volume 2154.5(8)
_computing_cell_refinement 'CrystalClear (Rigaku Corp., 2000)'
_computing_data_collection 'CrystalClear (Rigaku Corp., 2000)'
_computing_data_reduction 'CrystalClear (Rigaku Corp., 2000)'
_computing_molecular_graphics 'XP (BrukerAXS, 2000)'
_computing_publication_material 'SHELXL-97 (Sheldrick, 1997)'
_computing_structure_refinement 'SHELXL-97 (Sheldrick, 1997)'
_computing_structure_solution 'SHELXS-97 (Sheldrick, 1990)'
_diffrn_ambient_temperature 123(2)
_diffrn_measured_fraction_theta_full 0.996
_diffrn_measured_fraction_theta_max 0.996
_diffrn_measurement_device_type CCD
_diffrn_measurement_method '\w and \f scans'
_diffrn_radiation_monochromator Confocal
_diffrn_radiation_source 'rotating anode'
_diffrn_radiation_type MoK\a
_diffrn_radiation_wavelength 0.71070
_diffrn_reflns_av_R_equivalents 0.0652
_diffrn_reflns_av_sigmaI/netI 0.0750
_diffrn_reflns_limit_h_max 11
_diffrn_reflns_limit_h_min -12
_diffrn_reflns_limit_k_max 16
_diffrn_reflns_limit_k_min -12
_diffrn_reflns_limit_l_max 21
_diffrn_reflns_limit_l_min -21
_diffrn_reflns_number 15854
_diffrn_reflns_theta_full 26.50
_diffrn_reflns_theta_max 26.50
_diffrn_reflns_theta_min 3.89
_exptl_absorpt_coefficient_mu 0.068
_exptl_absorpt_correction_T_max 0.9986
_exptl_absorpt_correction_T_min 0.9932
_exptl_absorpt_correction_type multi-scan
_exptl_crystal_colour 'pale yellow'
_exptl_crystal_density_diffrn 1.203
_exptl_crystal_description plate
_exptl_crystal_F_000 836
_exptl_crystal_size_max 0.10
_exptl_crystal_size_mid 0.05
_exptl_crystal_size_min 0.02
_refine_diff_density_max 0.362
_refine_diff_density_min -0.266
_refine_diff_density_rms 0.062
_refine_ls_extinction_method none
_refine_ls_goodness_of_fit_ref 1.095
_refine_ls_hydrogen_treatment constr
_refine_ls_matrix_type full
_refine_ls_number_parameters 277
_refine_ls_number_reflns 4445
_refine_ls_number_restraints 0
_refine_ls_restrained_S_all 1.095
_refine_ls_R_factor_all 0.1265
_refine_ls_R_factor_gt 0.0812
_refine_ls_shift/su_max 0.000
_refine_ls_shift/su_mean 0.000
_refine_ls_structure_factor_coef Fsqd
_refine_ls_weighting_details 'calc w=1/[\s^2^(Fo^2^)+(0.1120P)^2^+0.8057P] where P=(Fo^2^+2Fc^2^)/3'
_refine_ls_weighting_scheme calc
_refine_ls_wR_factor_gt 0.1957
_refine_ls_wR_factor_ref 0.2379
_reflns_number_gt 2865
_reflns_number_total 4445
_reflns_threshold_expression >2sigma(I)
_cod_data_source_file jo202212s_si_004.cif
_cod_data_source_block bne99f2
_cod_original_cell_volume 2154.6(9)
_cod_database_code 4027006

loop_
_symmetry_equiv_pos_as_xyz
'x, y, z'
'-x, y+1/2, -z+1/2'
'-x, -y, -z'
'x, -y-1/2, z-1/2'

loop_
_atom_site_label
_atom_site_type_symbol
_atom_site_fract_x
_atom_site_fract_y
_atom_site_fract_z
_atom_site_U_iso_or_equiv
_atom_site_adp_type
_atom_site_occupancy
_atom_site_symmetry_multiplicity
_atom_site_calc_flag
_atom_site_refinement_flags
N1 N 0.8677(3) 0.53910(17) 0.12898(14) 0.0266(6) Uani 1 1 d .
C11 C 0.5843(3) 0.3788(2) 0.09388(17) 0.0293(7) Uani 1 1 d .
C4 C 0.7187(3) 0.5544(2) 0.22705(17) 0.0298(7) Uani 1 1 d .
C1 C 1.0601(3) 0.5676(2) 0.05808(17) 0.0283(7) Uani 1 1 d .
H1 H 1.1014 0.6143 0.0980 0.034 Uiso 1 1 calc R
C12 C 0.9193(3) 0.4319(2) 0.27532(17) 0.0281(7) Uani 1 1 d .
C5 C 0.7498(3) 0.6469(2) 0.19566(18) 0.0296(7) Uani 1 1 d .
C13 C 0.9409(3) 0.3491(2) 0.40370(18) 0.0323(7) Uani 1 1 d .
H2 H 0.9002 0.3065 0.4371 0.039 Uiso 1 1 calc R
C6 C 0.6378(3) 0.5590(3) 0.28595(18) 0.0348(7) Uani 1 1 d .
H3 H 0.6162 0.4987 0.3105 0.042 Uiso 1 1 calc R
C14 C 0.7458(3) 0.2134(2) 0.07025(17) 0.0324(7) Uani 1 1 d .
H4 H 0.8019 0.1566 0.0629 0.039 Uiso 1 1 calc R
C15 C 1.0578(3) 0.4713(2) 0.30466(18) 0.0293(7) Uani 1 1 d .
C2 C 0.9354(3) 0.5168(2) 0.06408(17) 0.0276(7) Uani 1 1 d .
C7 C 0.7050(3) 0.7401(2) 0.22030(19) 0.0344(7) Uani 1 1 d .
H5 H 0.7296 0.8012 0.1980 0.041 Uiso 1 1 calc R
C16 C 0.6062(4) 0.2187(2) 0.02790(18) 0.0342(7) Uani 1 1 d .
C3 C 1.1247(3) 0.5511(2) -0.00506(17) 0.0302(7) Uani 1 1 d .
H6 H 1.2100 0.5860 -0.0082 0.036 Uiso 1 1 calc R
C8 C 0.8307(3) 0.6314(2) 0.13669(18) 0.0300(7) Uani 1 1 d .
H7 H 0.8555 0.6845 0.1055 0.036 Uiso 1 1 calc R
C17 C 0.8648(3) 0.3662(2) 0.32710(18) 0.0299(7) Uani 1 1 d .
C18 C 0.8081(3) 0.2880(2) 0.12350(17) 0.0311(7) Uani 1 1 d .
C19 C 0.7276(3) 0.3731(2) 0.13742(17) 0.0273(7) Uani 1 1 d .
C20 C 1.1365(3) 0.5337(2) 0.25511(19) 0.0368(8) Uani 1 1 d .
H8 H 1.2348 0.5450 0.2842 0.055 Uiso 1 1 calc R
H9 H 1.0880 0.5985 0.2432 0.055 Uiso 1 1 calc R
H10 H 1.1379 0.4982 0.2057 0.055 Uiso 1 1 calc R
B1 B 0.8052(4) 0.4651(3) 0.1932(2) 0.0289(8) Uani 1 1 d .
C28 C 0.5271(3) 0.3023(2) 0.04063(18) 0.0337(7) Uani 1 1 d .
H11 H 0.4308 0.3079 0.0123 0.040 Uiso 1 1 calc R
C21 C 1.1311(3) 0.4502(2) 0.38150(18) 0.0311(7) Uani 1 1 d .
H12 H 1.2244 0.4771 0.3989 0.037 Uiso 1 1 calc R
C22 C 0.9638(3) 0.2744(2) 0.16176(19) 0.0366(8) Uani 1 1 d .
H13 H 1.0000 0.2131 0.1414 0.055 Uiso 1 1 calc R
H14 H 0.9743 0.2687 0.2191 0.055 Uiso 1 1 calc R
H15 H 1.0184 0.3325 0.1497 0.055 Uiso 1 1 calc R
C9 C 0.6253(3) 0.7409(3) 0.27711(19) 0.0381(8) Uani 1 1 d .
H16 H 0.5945 0.8029 0.2951 0.046 Uiso 1 1 calc R
C23 C 0.7273(3) 0.3086(2) 0.30271(19) 0.0350(7) Uani 1 1 d .
H17 H 0.7412 0.2528 0.2682 0.053 Uiso 1 1 calc R
H18 H 0.6525 0.3534 0.2743 0.053 Uiso 1 1 calc R
H19 H 0.6986 0.2820 0.3498 0.053 Uiso 1 1 calc R
C10 C 0.5893(4) 0.6502(3) 0.30864(19) 0.0395(8) Uani 1 1 d .
H20 H 0.5305 0.6511 0.3464 0.047 Uiso 1 1 calc R
C24 C 1.0747(3) 0.3918(2) 0.43365(18) 0.0330(7) Uani 1 1 d .
C25 C 0.5433(4) 0.1369(3) -0.0278(2) 0.0421(8) Uani 1 1 d .
H21 H 0.6201 0.1000 -0.0448 0.063 Uiso 1 1 calc R
H22 H 0.4792 0.1663 -0.0740 0.063 Uiso 1 1 calc R
H23 H 0.4892 0.0907 -0.0012 0.063 Uiso 1 1 calc R
C26 C 0.4869(3) 0.4661(2) 0.1002(2) 0.0372(8) Uani 1 1 d .
H24 H 0.3951 0.4565 0.0632 0.056 Uiso 1 1 calc R
H25 H 0.5312 0.5287 0.0874 0.056 Uiso 1 1 calc R
H26 H 0.4711 0.4701 0.1542 0.056 Uiso 1 1 calc R
C27 C 1.1520(4) 0.3753(3) 0.5173(2) 0.0465(9) Uani 1 1 d .
H27 H 1.2527 0.3941 0.5230 0.070 Uiso 1 1 calc R
H28 H 1.1456 0.3042 0.5310 0.070 Uiso 1 1 calc R
H29 H 1.1084 0.4167 0.5526 0.070 Uiso 1 1 calc R

loop_
_atom_site_aniso_label
_atom_site_aniso_U_11
_atom_site_aniso_U_22
_atom_site_aniso_U_33
_atom_site_aniso_U_23
_atom_site_aniso_U_13
_atom_site_aniso_U_12
N1 0.0317(13) 0.0237(13) 0.0266(13) 0.0002(10) 0.0111(11) 0.0003(10)
C11 0.0310(16) 0.0305(17) 0.0273(15) 0.0066(12) 0.0086(13) -0.0018(12)
C4 0.0278(15) 0.0354(18) 0.0256(15) 0.0003(12) 0.0041(12) 0.0038(12)
C1 0.0341(16) 0.0250(16) 0.0265(15) 0.0015(11) 0.0079(13) -0.0025(12)
C12 0.0340(16) 0.0256(16) 0.0263(15) 0.0006(12) 0.0097(13) 0.0052(12)
C5 0.0298(15) 0.0298(17) 0.0287(16) -0.0021(12) 0.0050(13) 0.0022(12)
C13 0.0422(18) 0.0272(17) 0.0305(16) 0.0020(12) 0.0146(14) 0.0008(13)
C6 0.0394(18) 0.0410(19) 0.0255(15) 0.0006(13) 0.0104(14) 0.0073(14)
C14 0.0436(18) 0.0271(17) 0.0285(16) 0.0006(12) 0.0123(14) 0.0006(13)
C15 0.0310(16) 0.0276(16) 0.0295(16) -0.0003(12) 0.0067(13) 0.0017(12)
C2 0.0317(16) 0.0295(16) 0.0228(15) 0.0041(11) 0.0090(12) 0.0033(12)
C7 0.0355(17) 0.0293(17) 0.0363(17) -0.0013(13) 0.0030(14) 0.0053(13)
C16 0.0460(19) 0.0327(18) 0.0261(15) 0.0021(13) 0.0126(14) -0.0064(14)
C3 0.0317(16) 0.0303(17) 0.0309(16) 0.0054(12) 0.0115(13) -0.0021(13)
C8 0.0323(16) 0.0300(17) 0.0282(16) 0.0020(12) 0.0074(13) -0.0005(13)
C17 0.0355(16) 0.0269(16) 0.0289(16) 0.0020(12) 0.0100(13) 0.0020(12)
C18 0.0360(17) 0.0329(17) 0.0262(15) 0.0056(12) 0.0110(13) 0.0019(13)
C19 0.0300(15) 0.0264(16) 0.0266(15) 0.0053(11) 0.0088(13) 0.0009(12)
C20 0.0400(18) 0.0399(19) 0.0299(17) 0.0035(13) 0.0061(14) -0.0060(14)
B1 0.0288(18) 0.0297(19) 0.0306(18) 0.0055(14) 0.0117(14) -0.0001(14)
C28 0.0368(17) 0.0328(18) 0.0294(16) 0.0078(13) 0.0024(13) -0.0089(13)
C21 0.0320(16) 0.0312(17) 0.0285(16) -0.0018(12) 0.0031(13) 0.0017(13)
C22 0.0393(18) 0.0362(19) 0.0349(17) -0.0031(14) 0.0092(15) 0.0073(14)
C9 0.0399(19) 0.0388(19) 0.0344(17) -0.0098(14) 0.0050(15) 0.0105(14)
C23 0.0387(17) 0.0356(18) 0.0324(17) 0.0021(13) 0.0112(14) -0.0027(14)
C10 0.0395(18) 0.052(2) 0.0295(17) -0.0052(15) 0.0133(14) 0.0079(16)
C24 0.0407(18) 0.0320(17) 0.0258(16) 0.0019(12) 0.0058(14) 0.0065(14)
C25 0.049(2) 0.039(2) 0.0396(19) -0.0050(15) 0.0129(16) -0.0083(16)
C26 0.0346(17) 0.0349(18) 0.0400(18) 0.0010(14) 0.0031(14) 0.0000(14)
C27 0.045(2) 0.059(2) 0.0335(19) 0.0085(16) 0.0035(16) -0.0018(17)

loop_
_atom_type_symbol
_atom_type_description
_atom_type_scat_dispersion_real
_atom_type_scat_dispersion_imag
_atom_type_scat_source
C C 0.0033 0.0016 'International Tables Vol C Tables 4.2.6.8 and 6.1.1.4'
H H 0.0000 0.0000 'International Tables Vol C Tables 4.2.6.8 and 6.1.1.4'
B B 0.0013 0.0007 'International Tables Vol C Tables 4.2.6.8 and 6.1.1.4'
N N 0.0061 0.0033 'International Tables Vol C Tables 4.2.6.8 and 6.1.1.4'

loop_
_geom_angle_atom_site_label_1
_geom_angle_atom_site_label_2
_geom_angle_atom_site_label_3
_geom_angle
_geom_angle_site_symmetry_1
_geom_angle_site_symmetry_3
C8 N1 C2 117.0(2) . .
C8 N1 B1 110.0(2) . .
C2 N1 B1 132.5(2) . .
C28 C11 C19 120.5(3) . .
C28 C11 C26 116.5(3) . .
C19 C11 C26 123.0(3) . .
C5 C4 C6 116.0(3) . .
C5 C4 B1 109.5(2) . .
C6 C4 B1 133.9(3) . .
C3 C1 C2 121.0(3) . .
C3 C1 H1 119.5 . .
C2 C1 H1 119.5 . .
C15 C12 C17 116.1(3) . .
C15 C12 B1 127.2(3) . .
C17 C12 B1 116.1(3) . .
C4 C5 C7 123.5(3) . .
C4 C5 C8 110.1(3) . .
C7 C5 C8 126.4(3) . .
C17 C13 C24 122.7(3) . .
C17 C13 H2 118.6 . .
C24 C13 H2 118.6 . .
C10 C6 C4 120.8(3) . .
C10 C6 H3 119.6 . .
C4 C6 H3 119.6 . .
C16 C14 C18 122.8(3) . .
C16 C14 H4 118.6 . .
C18 C14 H4 118.6 . .
C21 C15 C12 120.7(3) . .
C21 C15 C20 116.3(3) . .
C12 C15 C20 122.9(3) . .
C3 C2 C1 119.1(3) 3_765 .
C3 C2 N1 121.4(3) 3_765 .
C1 C2 N1 119.5(3) . .
C9 C7 C5 118.5(3) . .
C9 C7 H5 120.7 . .
C5 C7 H5 120.7 . .
C14 C16 C28 117.0(3) . .
C14 C16 C25 121.1(3) . .
C28 C16 C25 121.8(3) . .
C1 C3 C2 119.9(3) . 3_765
C1 C3 H6 120.0 . .
C2 C3 H6 120.0 3_765 .
N1 C8 C5 114.5(3) . .
N1 C8 H7 122.7 . .
C5 C8 H7 122.7 . .
C13 C17 C12 120.9(3) . .
C13 C17 C23 115.7(3) . .
C12 C17 C23 123.3(3) . .
C14 C18 C19 120.5(3) . .
C14 C18 C22 116.6(3) . .
C19 C18 C22 122.9(3) . .
C18 C19 C11 116.8(3) . .
C18 C19 B1 120.2(3) . .
C11 C19 B1 122.6(3) . .
C15 C20 H8 109.5 . .
C15 C20 H9 109.5 . .
H8 C20 H9 109.5 . .
C15 C20 H10 109.5 . .
H8 C20 H10 109.5 . .
H9 C20 H10 109.5 . .
C4 B1 C19 123.9(3) . .
C4 B1 C12 100.3(2) . .
C19 B1 C12 116.1(2) . .
C4 B1 N1 95.2(2) . .
C19 B1 N1 103.1(2) . .
C12 B1 N1 117.4(2) . .
C16 C28 C11 122.4(3) . .
C16 C28 H11 118.8 . .
C11 C28 H11 118.8 . .
C24 C21 C15 123.3(3) . .
C24 C21 H12 118.4 . .
C15 C21 H12 118.4 . .
C18 C22 H13 109.5 . .
C18 C22 H14 109.5 . .
H13 C22 H14 109.5 . .
C18 C22 H15 109.5 . .
H13 C22 H15 109.5 . .
H14 C22 H15 109.5 . .
C7 C9 C10 119.8(3) . .
C7 C9 H16 120.1 . .
C10 C9 H16 120.1 . .
C17 C23 H17 109.5 . .
C17 C23 H18 109.5 . .
H17 C23 H18 109.5 . .
C17 C23 H19 109.5 . .
H17 C23 H19 109.5 . .
H18 C23 H19 109.5 . .
C6 C10 C9 121.3(3) . .
C6 C10 H20 119.3 . .
C9 C10 H20 119.3 . .
C21 C24 C13 116.1(3) . .
C21 C24 C27 122.2(3) . .
C13 C24 C27 121.7(3) . .
C16 C25 H21 109.5 . .
C16 C25 H22 109.5 . .
H21 C25 H22 109.5 . .
C16 C25 H23 109.5 . .
H21 C25 H23 109.5 . .
H22 C25 H23 109.5 . .
C11 C26 H24 109.5 . .
C11 C26 H25 109.5 . .
H24 C26 H25 109.5 . .
C11 C26 H26 109.5 . .
H24 C26 H26 109.5 . .
H25 C26 H26 109.5 . .
C24 C27 H27 109.5 . .
C24 C27 H28 109.5 . .
H27 C27 H28 109.5 . .
C24 C27 H29 109.5 . .
H27 C27 H29 109.5 . .
H28 C27 H29 109.5 . .

loop_
_geom_bond_atom_site_label_1
_geom_bond_atom_site_label_2
_geom_bond_distance
_geom_bond_site_symmetry_2
N1 C8 1.292(4) .
N1 C2 1.443(4) .
N1 B1 1.688(4) .
C11 C28 1.404(4) .
C11 C19 1.420(4) .
C11 C26 1.508(4) .
C4 C5 1.402(4) .
C4 C6 1.407(4) .
C4 B1 1.627(4) .
C1 C3 1.384(4) .
C1 C2 1.394(4) .
C1 H1 0.9500 .
C12 C15 1.415(4) .
C12 C17 1.428(4) .
C12 B1 1.658(4) .
C5 C7 1.408(4) .
C5 C8 1.422(4) .
C13 C17 1.390(4) .
C13 C24 1.396(4) .
C13 H2 0.9500 .
C6 C10 1.385(4) .
C6 H3 0.9500 .
C14 C16 1.382(4) .
C14 C18 1.399(4) .
C14 H4 0.9500 .
C15 C21 1.395(4) .
C15 C20 1.506(4) .
C2 C3 1.394(4) 3_765
C7 C9 1.367(5) .
C7 H5 0.9500 .
C16 C28 1.389(4) .
C16 C25 1.493(4) .
C3 C2 1.394(4) 3_765
C3 H6 0.9500 .
C8 H7 0.9500 .
C17 C23 1.503(4) .
C18 C19 1.418(4) .
C18 C22 1.507(4) .
C19 B1 1.636(5) .
C20 H8 0.9800 .
C20 H9 0.9800 .
C20 H10 0.9800 .
C28 H11 0.9500 .
C21 C24 1.385(4) .
C21 H12 0.9500 .
C22 H13 0.9800 .
C22 H14 0.9800 .
C22 H15 0.9800 .
C9 C10 1.397(5) .
C9 H16 0.9500 .
C23 H17 0.9800 .
C23 H18 0.9800 .
C23 H19 0.9800 .
C10 H20 0.9500 .
C24 C27 1.497(4) .
C25 H21 0.9800 .
C25 H22 0.9800 .
C25 H23 0.9800 .
C26 H24 0.9800 .
C26 H25 0.9800 .
C26 H26 0.9800 .
C27 H27 0.9800 .
C27 H28 0.9800 .
C27 H29 0.9800 .

loop_
_geom_torsion_atom_site_label_1
_geom_torsion_atom_site_label_2
_geom_torsion_atom_site_label_3
_geom_torsion_atom_site_label_4
_geom_torsion
_geom_torsion_site_symmetry_4
C6 C4 C5 C7 0.2(4) .
B1 C4 C5 C7 -172.4(3) .
C6 C4 C5 C8 -179.6(3) .
B1 C4 C5 C8 7.8(3) .
C5 C4 C6 C10 2.0(4) .
B1 C4 C6 C10 172.3(3) .
C17 C12 C15 C21 -3.3(4) .
B1 C12 C15 C21 167.7(3) .
C17 C12 C15 C20 174.1(3) .
B1 C12 C15 C20 -14.8(5) .
C3 C1 C2 C3 -0.3(5) 3_765
C3 C1 C2 N1 -177.4(3) .
C8 N1 C2 C3 -119.6(3) 3_765
B1 N1 C2 C3 51.2(4) 3_765
C8 N1 C2 C1 57.4(4) .
B1 N1 C2 C1 -131.9(3) .
C4 C5 C7 C9 -0.9(5) .
C8 C5 C7 C9 178.8(3) .
C18 C14 C16 C28 -0.5(4) .
C18 C14 C16 C25 -179.4(3) .
C2 C1 C3 C2 0.3(5) 3_765
C2 N1 C8 C5 173.0(2) .
B1 N1 C8 C5 0.3(3) .
C4 C5 C8 N1 -5.3(4) .
C7 C5 C8 N1 175.0(3) .
C24 C13 C17 C12 -1.9(5) .
C24 C13 C17 C23 175.9(3) .
C15 C12 C17 C13 4.6(4) .
B1 C12 C17 C13 -167.5(3) .
C15 C12 C17 C23 -173.0(3) .
B1 C12 C17 C23 14.9(4) .
C16 C14 C18 C19 1.1(4) .
C16 C14 C18 C22 -176.6(3) .
C14 C18 C19 C11 -1.2(4) .
C22 C18 C19 C11 176.5(3) .
C14 C18 C19 B1 -174.2(3) .
C22 C18 C19 B1 3.5(4) .
C28 C11 C19 C18 0.7(4) .
C26 C11 C19 C18 -178.0(3) .
C28 C11 C19 B1 173.5(3) .
C26 C11 C19 B1 -5.2(4) .
C5 C4 B1 C19 -116.4(3) .
C6 C4 B1 C19 72.9(5) .
C5 C4 B1 C12 112.3(3) .
C6 C4 B1 C12 -58.5(4) .
C5 C4 B1 N1 -6.8(3) .
C6 C4 B1 N1 -177.5(3) .
C18 C19 B1 C4 -167.3(3) .
C11 C19 B1 C4 20.1(4) .
C18 C19 B1 C12 -42.7(4) .
C11 C19 B1 C12 144.8(3) .
C18 C19 B1 N1 87.1(3) .
C11 C19 B1 N1 -85.4(3) .
C15 C12 B1 C4 -90.1(3) .
C17 C12 B1 C4 80.9(3) .
C15 C12 B1 C19 133.8(3) .
C17 C12 B1 C19 -55.1(3) .
C15 C12 B1 N1 11.3(4) .
C17 C12 B1 N1 -177.7(2) .
C8 N1 B1 C4 3.9(3) .
C2 N1 B1 C4 -167.3(3) .
C8 N1 B1 C19 130.5(3) .
C2 N1 B1 C19 -40.8(4) .
C8 N1 B1 C12 -100.5(3) .
C2 N1 B1 C12 88.3(4) .
C14 C16 C28 C11 0.0(4) .
C25 C16 C28 C11 178.8(3) .
C19 C11 C28 C16 -0.1(4) .
C26 C11 C28 C16 178.6(3) .
C12 C15 C21 C24 -0.9(5) .
C20 C15 C21 C24 -178.5(3) .
C5 C7 C9 C10 -0.6(5) .
C4 C6 C10 C9 -3.5(5) .
C7 C9 C10 C6 2.7(5) .
C15 C21 C24 C13 3.7(5) .
C15 C21 C24 C27 -176.3(3) .
C17 C13 C24 C21 -2.3(4) .
C17 C13 C24 C27 177.7(3) .
